data_4518090
loop_
_publ_author_name
'N\'u\~nez Alonso, David'
'P\'erez-Torralba, Marta'
'Claramunt, Rosa M.'
'Torralba, M. Carmen'
'Delgado-Mart\'inez, Patricia'
'Alkorta, Ibon'
'Elguero, Jos\'e'
'Roussel, Christian'

_publ_section_title
;
 Regiospecific Synthesis and Structural Studies of
 3,5-Dihydro-4H-pyrido[2,3-b][1,4]diazepin-4-ones and Comparison with
 1,3-Dihydro-2H-benzo[b][1,4]diazepin-2-ones
;
_journal_name_full 'ACS Omega'
_journal_paper_doi 10.1021/acsomega.0c03843
_journal_year 2020
_chemical_formula_moiety 'C15 H13 N3 O'
_chemical_formula_sum 'C15 H13 N3 O'
_chemical_formula_weight 251.28
_space_group_crystal_system monoclinic
_space_group_IT_number 15
_space_group_name_Hall '-C 2yc'
_space_group_name_H-M_alt 'C 1 2/c 1'
_atom_sites_solution_hydrogens geom
_audit_creation_date 2020-05-12
_audit_creation_method
;
Olex2 1.2
(compiled 2018.05.29 svn.r3508 for OlexSys, GUI svn.r5506)
;
_cell_angle_alpha 90
_cell_angle_beta 126.527(2)
_cell_angle_gamma 90
_cell_formula_units_Z 8
_cell_length_a 21.088(3)
_cell_length_b 8.6190(13)
_cell_length_c 17.432(3)
_cell_measurement_reflns_used 3433
_cell_measurement_temperature 296(2)
_cell_measurement_theta_max 24.9440
_cell_measurement_theta_min 2.4037
_cell_volume 2546.0(7)
_computing_cell_refinement 'SAINT v6.28A (Bruker, 2002)'
_computing_data_reduction 'SAINT v6.28A (Bruker, 2002)'
_computing_molecular_graphics 'Olex2 (Dolomanov et al., 2009)'
_computing_publication_material 'Olex2 (Dolomanov et al., 2009)'
_computing_structure_refinement 'ShelXL (Sheldrick, 2015)'
_computing_structure_solution 'SHELXT 2014/5 (Sheldrick, 2014)'
_diffrn_ambient_temperature 296.15
_diffrn_measured_fraction_theta_full 1.000
_diffrn_measured_fraction_theta_max 0.939
_diffrn_measurement_device_type 'BRUKER CCD area detector'
_diffrn_measurement_method '\w scans'
_diffrn_radiation_monochromator graphite
_diffrn_radiation_type MoK\a
_diffrn_radiation_wavelength 0.71073
_diffrn_reflns_av_R_equivalents 0.0390
_diffrn_reflns_av_unetI/netI 0.0367
_diffrn_reflns_Laue_measured_fraction_full 1.000
_diffrn_reflns_Laue_measured_fraction_max 0.939
_diffrn_reflns_limit_h_max 28
_diffrn_reflns_limit_h_min -28
_diffrn_reflns_limit_k_max 11
_diffrn_reflns_limit_k_min -11
_diffrn_reflns_limit_l_max 22
_diffrn_reflns_limit_l_min -22
_diffrn_reflns_number 12819
_diffrn_reflns_point_group_measured_fraction_full 1.000
_diffrn_reflns_point_group_measured_fraction_max 0.939
_diffrn_reflns_theta_full 25.242
_diffrn_reflns_theta_max 28.805
_diffrn_reflns_theta_min 2.404
_exptl_absorpt_coefficient_mu 0.085
_exptl_absorpt_correction_type none
_exptl_crystal_colour clear
_exptl_crystal_density_diffrn 1.311
_exptl_crystal_description block
_exptl_crystal_F_000 1056
_exptl_crystal_size_max 0.57
_exptl_crystal_size_mid 0.19
_exptl_crystal_size_min 0.11
_refine_diff_density_max 0.171
_refine_diff_density_min -0.203
_refine_diff_density_rms 0.038
_refine_ls_extinction_method none
_refine_ls_goodness_of_fit_ref 1.072
_refine_ls_hydrogen_treatment constr
_refine_ls_matrix_type full
_refine_ls_number_parameters 173
_refine_ls_number_reflns 3127
_refine_ls_number_restraints 0
_refine_ls_restrained_S_all 1.072
_refine_ls_R_factor_all 0.0910
_refine_ls_R_factor_gt 0.0526
_refine_ls_shift/su_max 0.000
_refine_ls_shift/su_mean 0.000
_refine_ls_structure_factor_coef Fsqd
_refine_ls_weighting_details 'w=1/[\s^2^(Fo^2^)+(0.0722P)^2^+0.5811P] where P=(Fo^2^+2Fc^2^)/3'
_refine_ls_weighting_scheme calc
_refine_ls_wR_factor_gt 0.1378
_refine_ls_wR_factor_ref 0.1559
_reflns_Friedel_coverage 0.000
_reflns_number_gt 1858
_reflns_number_total 3127
_reflns_threshold_expression 'I > 2\s(I)'
_cod_data_source_file ao0c03843_si_002.cif
_cod_data_source_block C15H13N3O
_cod_database_code 4518090
_shelx_shelxl_version_number 2018/1
_shelx_space_group_comment
;
The symmetry employed for this shelxl refinement is uniquely defined
by the following loop, which should always be used as a source of
symmetry information in preference to the above space-group names.
They are only intended as comments.
;
_olex2_refinement_description
;
1. Fixed Uiso
 At 1.2 times of:
  All C(H) groups, All C(H,H) groups
 At 1.5 times of:
  All C(H,H,H) groups
2.a Secondary CH2 refined with riding coordinates:
 C3(H3A,H3B)
2.b Aromatic/amide H refined with riding coordinates:
 C6(H6), C7(H7), C8(H8), C15(H15), C11(H11), C14(H14), C12(H12), C13(H13)
2.c Idealised Me refined as rotating group:
 C16(H16A,H16B,H16C)
;
_olex2_submission_special_instructions 'No special instructions were received'

loop_
_space_group_symop_operation_xyz
'x, y, z'
'-x, y, -z+1/2'
'x+1/2, y+1/2, z'
'-x+1/2, y+1/2, -z+1/2'
'-x, -y, -z'
'x, -y, z-1/2'
'-x+1/2, -y+1/2, -z'
'x+1/2, -y+1/2, z-1/2'

loop_
_atom_site_label
_atom_site_type_symbol
_atom_site_fract_x
_atom_site_fract_y
_atom_site_fract_z
_atom_site_U_iso_or_equiv
_atom_site_adp_type
_atom_site_occupancy
_atom_site_site_symmetry_order
_atom_site_calc_flag
_atom_site_refinement_flags_posn
_atom_site_refinement_flags_adp
_atom_site_refinement_flags_occupancy
_atom_site_disorder_assembly
_atom_site_disorder_group
N5 N 0.34928(8) 0.70508(17) 0.48739(10) 0.0442(4) Uani 1 1 d . . . . .
O1 O 0.17541(9) 0.45790(18) 0.25311(11) 0.0760(5) Uani 1 1 d . . . . .
N1 N 0.17850(8) 0.68733(17) 0.31900(10) 0.0453(4) Uani 1 1 d . . . . .
N9 N 0.17083(10) 0.95247(19) 0.33343(11) 0.0528(4) Uani 1 1 d . . . . .
C5A C 0.29775(11) 0.8327(2) 0.44405(13) 0.0416(4) Uani 1 1 d . . . . .
C4 C 0.34845(10) 0.5978(2) 0.43555(12) 0.0393(4) Uani 1 1 d . . . . .
C10 C 0.40199(10) 0.4637(2) 0.48370(13) 0.0415(4) Uani 1 1 d . . . . .
C9A C 0.21720(10) 0.8274(2) 0.36573(12) 0.0403(4) Uani 1 1 d . . . . .
C3 C 0.29366(10) 0.6085(2) 0.32801(12) 0.0450(5) Uani 1 1 d . . . . .
H3A H 0.296470 0.711272 0.307546 0.054 Uiso 1 1 calc R . . . .
H3B H 0.308845 0.533333 0.300244 0.054 Uiso 1 1 calc R . . . .
C2 C 0.21105(11) 0.5761(2) 0.29584(12) 0.0476(5) Uani 1 1 d . . . . .
C6 C 0.32789(13) 0.9778(2) 0.48565(15) 0.0564(5) Uani 1 1 d . . . . .
H6 H 0.380632 0.987044 0.537669 0.068 Uiso 1 1 calc R . . . .
C7 C 0.28064(15) 1.1074(2) 0.45074(18) 0.0634(6) Uani 1 1 d . . . . .
H7 H 0.300731 1.204657 0.477504 0.076 Uiso 1 1 calc R . . . .
C8 C 0.20277(14) 1.0884(2) 0.37502(16) 0.0612(6) Uani 1 1 d . . . . .
H8 H 0.170466 1.175629 0.351439 0.073 Uiso 1 1 calc R . . . .
C16 C 0.09544(11) 0.6711(3) 0.28110(15) 0.0650(6) Uani 1 1 d . . . . .
H16A H 0.087343 0.716546 0.324933 0.098 Uiso 1 1 calc GR . . . .
H16B H 0.081715 0.563085 0.272918 0.098 Uiso 1 1 calc GR . . . .
H16C H 0.062827 0.723018 0.220622 0.098 Uiso 1 1 calc GR . . . .
C15 C 0.41298(12) 0.3530(2) 0.43485(15) 0.0562(5) Uani 1 1 d . . . . .
H15 H 0.384390 0.360288 0.368868 0.067 Uiso 1 1 calc R . . . .
C11 C 0.44591(12) 0.4479(3) 0.58267(14) 0.0599(6) Uani 1 1 d . . . . .
H11 H 0.439621 0.519570 0.617528 0.072 Uiso 1 1 calc R . . . .
C14 C 0.46564(13) 0.2320(3) 0.48238(17) 0.0675(6) Uani 1 1 d . . . . .
H14 H 0.471787 0.158749 0.448075 0.081 Uiso 1 1 calc R . . . .
C12 C 0.49846(13) 0.3271(3) 0.62921(17) 0.0728(7) Uani 1 1 d . . . . .
H12 H 0.527371 0.318652 0.695183 0.087 Uiso 1 1 calc R . . . .
C13 C 0.50875(12) 0.2191(3) 0.57947(18) 0.0675(6) Uani 1 1 d . . . . .
H13 H 0.544562 0.138258 0.611418 0.081 Uiso 1 1 calc R . . . .

loop_
_atom_site_aniso_label
_atom_site_aniso_U_11
_atom_site_aniso_U_22
_atom_site_aniso_U_33
_atom_site_aniso_U_23
_atom_site_aniso_U_13
_atom_site_aniso_U_12
N5 0.0413(8) 0.0446(9) 0.0424(8) -0.0056(7) 0.0226(7) -0.0037(7)
O1 0.0644(9) 0.0616(10) 0.0689(10) -0.0303(8) 0.0217(8) -0.0090(8)
N1 0.0419(8) 0.0475(9) 0.0414(8) -0.0065(7) 0.0219(7) -0.0030(7)
N9 0.0647(10) 0.0489(10) 0.0506(10) 0.0031(8) 0.0375(9) 0.0100(8)
C5A 0.0491(10) 0.0418(10) 0.0422(9) -0.0045(8) 0.0316(9) -0.0041(8)
C4 0.0365(9) 0.0419(10) 0.0406(9) -0.0021(8) 0.0236(8) -0.0046(7)
C10 0.0353(9) 0.0436(10) 0.0447(10) 0.0005(8) 0.0234(8) -0.0041(8)
C9A 0.0505(10) 0.0416(10) 0.0380(9) -0.0008(8) 0.0314(9) 0.0005(8)
C3 0.0561(11) 0.0466(11) 0.0391(10) 0.0018(8) 0.0319(9) 0.0097(9)
C2 0.0505(11) 0.0456(11) 0.0324(9) -0.0053(8) 0.0169(8) 0.0015(9)
C6 0.0607(12) 0.0511(12) 0.0625(13) -0.0147(10) 0.0394(11) -0.0117(10)
C7 0.0887(17) 0.0415(12) 0.0786(15) -0.0150(11) 0.0600(14) -0.0113(11)
C8 0.0881(17) 0.0448(12) 0.0675(14) 0.0049(11) 0.0553(14) 0.0128(11)
C16 0.0449(11) 0.0834(16) 0.0594(13) -0.0117(12) 0.0270(10) -0.0103(11)
C15 0.0584(12) 0.0518(12) 0.0518(12) 0.0021(10) 0.0292(10) 0.0080(10)
C11 0.0612(13) 0.0635(14) 0.0450(12) 0.0018(10) 0.0262(10) 0.0048(11)
C14 0.0680(14) 0.0594(14) 0.0743(16) 0.0079(12) 0.0419(13) 0.0184(11)
C12 0.0614(14) 0.0784(17) 0.0546(13) 0.0168(13) 0.0214(11) 0.0097(12)
C13 0.0509(12) 0.0559(14) 0.0819(17) 0.0201(12) 0.0321(12) 0.0109(10)

loop_
_atom_type_symbol
_atom_type_description
_atom_type_scat_dispersion_real
_atom_type_scat_dispersion_imag
_atom_type_scat_source
C C 0.0033 0.0016 'International Tables Vol C Tables 4.2.6.8 and 6.1.1.4'
H H 0.0000 0.0000 'International Tables Vol C Tables 4.2.6.8 and 6.1.1.4'
N N 0.0061 0.0033 'International Tables Vol C Tables 4.2.6.8 and 6.1.1.4'
O O 0.0106 0.0060 'International Tables Vol C Tables 4.2.6.8 and 6.1.1.4'

loop_
_geom_angle_atom_site_label_1
_geom_angle_atom_site_label_2
_geom_angle_atom_site_label_3
_geom_angle
_geom_angle_site_symmetry_1
_geom_angle_site_symmetry_3
_geom_angle_publ_flag
C4 N5 C5A 120.07(15) . . ?
C9A N1 C16 117.83(15) . . ?
C2 N1 C9A 123.25(15) . . ?
C2 N1 C16 118.27(16) . . ?
C8 N9 C9A 118.39(17) . . ?
N5 C5A C9A 126.42(16) . . ?
C6 C5A N5 117.00(17) . . ?
C6 C5A C9A 116.48(17) . . ?
N5 C4 C10 118.48(15) . . ?
N5 C4 C3 120.62(16) . . ?
C10 C4 C3 120.91(15) . . ?
C15 C10 C4 122.64(16) . . ?
C15 C10 C11 117.44(18) . . ?
C11 C10 C4 119.88(17) . . ?
N9 C9A N1 114.87(16) . . ?
N9 C9A C5A 122.67(16) . . ?
C5A C9A N1 122.37(16) . . ?
C4 C3 H3A 110.1 . . ?
C4 C3 H3B 110.1 . . ?
H3A C3 H3B 108.4 . . ?
C2 C3 C4 108.19(13) . . ?
C2 C3 H3A 110.1 . . ?
C2 C3 H3B 110.1 . . ?
O1 C2 N1 121.89(18) . . ?
O1 C2 C3 122.53(17) . . ?
N1 C2 C3 115.57(16) . . ?
C5A C6 H6 119.6 . . ?
C7 C6 C5A 120.8(2) . . ?
C7 C6 H6 119.6 . . ?
C6 C7 H7 121.1 . . ?
C8 C7 C6 117.8(2) . . ?
C8 C7 H7 121.1 . . ?
N9 C8 C7 123.8(2) . . ?
N9 C8 H8 118.1 . . ?
C7 C8 H8 118.1 . . ?
N1 C16 H16A 109.5 . . ?
N1 C16 H16B 109.5 . . ?
N1 C16 H16C 109.5 . . ?
H16A C16 H16B 109.5 . . ?
H16A C16 H16C 109.5 . . ?
H16B C16 H16C 109.5 . . ?
C10 C15 H15 119.4 . . ?
C14 C15 C10 121.27(19) . . ?
C14 C15 H15 119.4 . . ?
C10 C11 H11 119.6 . . ?
C12 C11 C10 120.7(2) . . ?
C12 C11 H11 119.6 . . ?
C15 C14 H14 119.7 . . ?
C13 C14 C15 120.5(2) . . ?
C13 C14 H14 119.7 . . ?
C11 C12 H12 119.5 . . ?
C13 C12 C11 120.9(2) . . ?
C13 C12 H12 119.5 . . ?
C14 C13 C12 119.1(2) . . ?
C14 C13 H13 120.4 . . ?
C12 C13 H13 120.4 . . ?

loop_
_geom_bond_atom_site_label_1
_geom_bond_atom_site_label_2
_geom_bond_distance
_geom_bond_site_symmetry_2
_geom_bond_publ_flag
N5 C5A 1.409(2) . ?
N5 C4 1.285(2) . ?
O1 C2 1.221(2) . ?
N1 C9A 1.412(2) . ?
N1 C2 1.372(2) . ?
N1 C16 1.465(2) . ?
N9 C9A 1.334(2) . ?
N9 C8 1.331(3) . ?
C5A C9A 1.411(3) . ?
C5A C6 1.395(3) . ?
C4 C10 1.479(2) . ?
C4 C3 1.510(2) . ?
C10 C15 1.387(3) . ?
C10 C11 1.397(3) . ?
C3 H3A 0.9700 . ?
C3 H3B 0.9700 . ?
C3 C2 1.505(3) . ?
C6 H6 0.9300 . ?
C6 C7 1.374(3) . ?
C7 H7 0.9300 . ?
C7 C8 1.373(3) . ?
C8 H8 0.9300 . ?
C16 H16A 0.9600 . ?
C16 H16B 0.9600 . ?
C16 H16C 0.9600 . ?
C15 H15 0.9300 . ?
C15 C14 1.383(3) . ?
C11 H11 0.9300 . ?
C11 C12 1.378(3) . ?
C14 H14 0.9300 . ?
C14 C13 1.368(3) . ?
C12 H12 0.9300 . ?
C12 C13 1.375(3) . ?
C13 H13 0.9300 . ?

loop_
_geom_torsion_atom_site_label_1
_geom_torsion_atom_site_label_2
_geom_torsion_atom_site_label_3
_geom_torsion_atom_site_label_4
_geom_torsion
_geom_torsion_site_symmetry_1
_geom_torsion_site_symmetry_2
_geom_torsion_site_symmetry_3
_geom_torsion_site_symmetry_4
_geom_torsion_publ_flag
N5 C5A C9A N1 -1.6(3) . . . . ?
N5 C5A C9A N9 174.71(15) . . . . ?
N5 C5A C6 C7 -176.87(17) . . . . ?
N5 C4 C10 C15 -171.28(17) . . . . ?
N5 C4 C10 C11 6.5(2) . . . . ?
N5 C4 C3 C2 -73.3(2) . . . . ?
C5A N5 C4 C10 -178.45(14) . . . . ?
C5A N5 C4 C3 1.2(2) . . . . ?
C5A C6 C7 C8 1.2(3) . . . . ?
C4 N5 C5A C9A 43.4(2) . . . . ?
C4 N5 C5A C6 -140.40(17) . . . . ?
C4 C10 C15 C14 177.61(18) . . . . ?
C4 C10 C11 C12 -177.35(18) . . . . ?
C4 C3 C2 O1 -110.2(2) . . . . ?
C4 C3 C2 N1 68.8(2) . . . . ?
C10 C4 C3 C2 106.35(17) . . . . ?
C10 C15 C14 C13 -0.4(3) . . . . ?
C10 C11 C12 C13 -0.3(3) . . . . ?
C9A N1 C2 O1 -177.98(18) . . . . ?
C9A N1 C2 C3 3.0(2) . . . . ?
C9A N9 C8 C7 -1.3(3) . . . . ?
C9A C5A C6 C7 -0.3(3) . . . . ?
C3 C4 C10 C15 9.1(2) . . . . ?
C3 C4 C10 C11 -173.11(17) . . . . ?
C2 N1 C9A N9 139.75(17) . . . . ?
C2 N1 C9A C5A -43.6(2) . . . . ?
C6 C5A C9A N1 -177.84(16) . . . . ?
C6 C5A C9A N9 -1.5(3) . . . . ?
C6 C7 C8 N9 -0.4(3) . . . . ?
C8 N9 C9A N1 178.86(16) . . . . ?
C8 N9 C9A C5A 2.3(3) . . . . ?
C16 N1 C9A N9 -30.9(2) . . . . ?
C16 N1 C9A C5A 145.72(17) . . . . ?
C16 N1 C2 O1 -7.4(3) . . . . ?
C16 N1 C2 C3 173.60(16) . . . . ?
C15 C10 C11 C12 0.6(3) . . . . ?
C15 C14 C13 C12 0.7(3) . . . . ?
C11 C10 C15 C14 -0.2(3) . . . . ?
C11 C12 C13 C14 -0.4(4) . . . . ?
